data_1548633
loop_
_publ_author_name
'Hou, Sheng-Li'
'Dong, Jie'
'Jiang, Xiao-Lei'
'Jiao, Zhuo-Hao'
'Wang, Chu-Ming'
'Zhao, Bin'

_publ_section_title
;
 Interpenetration-Depended Luminescent Probe in Indium-Organic Frameworks
 for Selectively Detecting Nitrofurazone in Water.
;
_journal_name_full 'Analytical chemistry'
_journal_paper_doi 10.1021/acs.analchem.7b05088
_journal_year 2018
_chemical_formula_moiety 'C27 H13 In N O8, 2(C3 H7 N O), 2(C H4 N0.5)'
_chemical_formula_sum 'C35 H35 In N4 O10'
_chemical_formula_weight 786.49
_space_group_crystal_system triclinic
_space_group_IT_number 2
_space_group_name_Hall '-P 1'
_space_group_name_H-M_alt 'P -1'
_symmetry_space_group_name_Hall '-P 1'
_symmetry_space_group_name_H-M 'P -1'
_atom_sites_solution_hydrogens mixed
_audit_creation_date 2017-10-19
_audit_creation_method
;
Olex2 1.2
(compiled 2017.08.10 svn.r3458 for OlexSys, GUI svn.r5381)
;
_cell_angle_alpha 112.559(13)
_cell_angle_beta 97.112(10)
_cell_angle_gamma 91.975(10)
_cell_formula_units_Z 2
_cell_length_a 9.8441(11)
_cell_length_b 13.3787(18)
_cell_length_c 13.8506(17)
_cell_measurement_reflns_used 2862
_cell_measurement_temperature 293(2)
_cell_measurement_theta_max 29.2363
_cell_measurement_theta_min 2.9905
_cell_volume 1664.9(4)
_computing_molecular_graphics 'Olex2 (Dolomanov et al., 2009)'
_computing_publication_material 'Olex2 (Dolomanov et al., 2009)'
_computing_structure_refinement 'XL (Sheldrick, 2008)'
_diffrn_ambient_temperature 293(2)
_diffrn_measured_fraction_theta_full 0.997
_diffrn_measured_fraction_theta_max 0.997
_diffrn_measurement_device_type multi-scan
_diffrn_radiation_type MoK\a
_diffrn_radiation_wavelength 0.71073
_diffrn_reflns_av_R_equivalents 0.0434
_diffrn_reflns_av_unetI/netI 0.0745
_diffrn_reflns_Laue_measured_fraction_full 0.997
_diffrn_reflns_Laue_measured_fraction_max 0.997
_diffrn_reflns_limit_h_max 11
_diffrn_reflns_limit_h_min -11
_diffrn_reflns_limit_k_max 15
_diffrn_reflns_limit_k_min -15
_diffrn_reflns_limit_l_max 16
_diffrn_reflns_limit_l_min -16
_diffrn_reflns_number 10343
_diffrn_reflns_point_group_measured_fraction_full 0.997
_diffrn_reflns_point_group_measured_fraction_max 0.997
_diffrn_reflns_theta_full 25.010
_diffrn_reflns_theta_max 25.010
_diffrn_reflns_theta_min 2.991
_exptl_absorpt_coefficient_mu 0.776
_exptl_absorpt_correction_type multi-scan
_exptl_crystal_density_diffrn 1.569
_exptl_crystal_description bolck
_exptl_crystal_F_000 804
_exptl_transmission_factor_max 3.2
_exptl_transmission_factor_min 0.2
_refine_diff_density_max 3.104
_refine_diff_density_min -0.928
_refine_diff_density_rms 0.170
_refine_ls_extinction_method none
_refine_ls_goodness_of_fit_ref 1.175
_refine_ls_hydrogen_treatment mixed
_refine_ls_matrix_type full
_refine_ls_number_parameters 466
_refine_ls_number_reflns 5847
_refine_ls_number_restraints 23
_refine_ls_restrained_S_all 1.217
_refine_ls_R_factor_all 0.1233
_refine_ls_R_factor_gt 0.1081
_refine_ls_shift/su_max 0.001
_refine_ls_shift/su_mean 0.000
_refine_ls_structure_factor_coef Fsqd
_refine_ls_weighting_details 'w=1/[\s^2^(Fo^2^)+(0.1330P)^2^+8.2636P] where P=(Fo^2^+2Fc^2^)/3'
_refine_ls_weighting_scheme calc
_refine_ls_wR_factor_gt 0.2862
_refine_ls_wR_factor_ref 0.2991
_reflns_Friedel_coverage 0.000
_reflns_number_gt 4737
_reflns_number_total 5847
_reflns_threshold_expression 'I > 2\s(I)'
_cod_data_source_file ac7b05088_si_002.cif
_cod_data_source_block p170324g1_pl
_cod_database_code 1548633
_shelx_shelxl_version_number 2014/7
_shelx_space_group_comment
;
The symmetry employed for this shelxl refinement is uniquely defined
by the following loop, which should always be used as a source of
symmetry information in preference to the above space-group names.
They are only intended as comments.
;
_olex2_refinement_description
;
1. Fixed Uiso
 At 1.2 times of:
  All C(H) groups, {H9BB,H9BA,H9BC} of C9BA, {H3AC,H3AA,H3AB} of C3AA
 At 1.5 times of:
  {H10C,H10A,H10B} of C10, {H12C,H12A,H12B} of C12, {H6C,H6A,H6B} of C6, {H9A,
  H9B,H9C} of C9
2. Restrained distances
 C3AA-H3AB
 0.85 with sigma of 0.02
 H3AA-C3AA
 0.85 with sigma of 0.02
 H3AB-H3AC
 2 with sigma of 0.02
 C3AA-H3AC
 0.85 with sigma of 0.02
 H1AB-N1AA
 0.85 with sigma of 0.02
 H3AB-H1AB_$1
 2 with sigma of 0.02
 H3AC-H1AB_$1
 2 with sigma of 0.02
 H1AB-H3AA
 2 with sigma of 0.02
 C9BA-H9BC
 0.85 with sigma of 0.02
 H4AA-N4AA
 0.85 with sigma of 0.02
 H4AA-H9BA
 2 with sigma of 0.02
3. Uiso/Uaniso restraints and constraints
Uanis(N4AA) \\sim Ueq, Uanis(C9BA) \\sim Ueq: with sigma of 0.0005 and sigma
for terminal atoms of 0.0005
4. Others
 Fixed Sof: N1AA(0.5) N4AA(0.5)
5.a Riding coordinates:
 C3AA(H3AC,H3AA,H3AB), N1AA(H1AB), C9BA(H9BB,H9BA,H9BC), N4AA(H4AA)
5.b Aromatic/amide H refined with riding coordinates:
 C3(H3), C4BA(H4BA), C6BA(H6BA), C0BA(H0BA), C1BA(H1BA), C1AA(H1AA),
 C0AA(H0AA), C19(H19), C20(H20), C2AA(H2AA), C7AA(H7AA), C5AA(H5AA), C6AA(H6AA),
  C11(H11), C1CA(H1CA)
5.c Idealised Me refined as rotating group:
 C10(H10C,H10A,H10B), C12(H12C,H12A,H12B), C6(H6C,H6A,H6B), C9(H9A,H9B,H9C)
;
_olex2_submission_special_instructions 'No special instructions were received'

loop_
_space_group_symop_operation_xyz
'x, y, z'
'-x, -y, -z'

loop_
_atom_site_label
_atom_site_type_symbol
_atom_site_fract_x
_atom_site_fract_y
_atom_site_fract_z
_atom_site_U_iso_or_equiv
_atom_site_adp_type
_atom_site_occupancy
_atom_site_site_symmetry_order
_atom_site_calc_flag
_atom_site_refinement_flags_posn
_atom_site_refinement_flags_adp
_atom_site_refinement_flags_occupancy
In1 In 0.27854(8) 0.19710(6) 0.30073(6) 0.0562(3) Uani 1 1 d . . .
O1 O 0.3685(10) 0.3596(7) 0.4414(7) 0.075(2) Uani 1 1 d . . .
O2 O 0.0413(9) 0.1978(8) 0.3247(7) 0.076(3) Uani 1 1 d . . .
O3 O 0.3133(8) 0.2141(7) 0.4683(6) 0.065(2) Uani 1 1 d . . .
O4 O 0.1607(10) 0.0606(7) 0.1393(7) 0.078(3) Uani 1 1 d . . .
O5 O 0.1350(8) 0.2981(7) 0.2552(7) 0.069(2) Uani 1 1 d . . .
O6 O 0.5214(8) 0.1827(7) 0.3109(7) 0.070(2) Uani 1 1 d . . .
O7 O 0.2595(9) 0.0240(7) 0.2706(7) 0.072(2) Uani 1 1 d . . .
O2AA O 0.4047(8) 0.2440(6) 0.2034(6) 0.063(2) Uani 1 1 d . . .
C14 C 0.3646(13) 0.3122(10) 0.5038(10) 0.065(3) Uani 1 1 d . . .
C18 C 0.1837(15) -0.0066(10) 0.1808(11) 0.072(3) Uani 1 1 d . . .
C1 C 0.8943(12) 0.2857(9) 0.2424(9) 0.058(3) Uani 1 1 d . . .
N2 N 0.7583(11) 0.5590(8) -0.0504(8) 0.066(3) Uani 1 1 d . . .
C3 C 0.7733(12) 0.2456(10) 0.2614(10) 0.063(3) Uani 1 1 d . . .
H3 H 0.7770 0.2035 0.3015 0.076 Uiso 1 1 calc R . .
C4 C 0.5160(13) 0.2280(10) 0.2480(10) 0.063(3) Uani 1 1 d . . .
C5 C 0.4282(14) 0.3646(10) 0.6162(10) 0.069(3) Uani 1 1 d . . .
C3BA C 0.1094(14) -0.1165(10) 0.1351(10) 0.068(3) Uani 1 1 d . . .
C4BA C 0.5298(14) 0.4507(10) 0.6482(10) 0.068(3) Uani 1 1 d . . .
H4BA H 0.5466 0.4840 0.6024 0.082 Uiso 1 1 calc R . .
C5BA C 0.7592(11) 0.3724(9) 0.1402(9) 0.055(3) Uani 1 1 d . . .
C6BA C 0.8503(13) 0.5278(10) 0.1029(10) 0.063(3) Uani 1 1 d . . .
H6BA H 0.9136 0.5492 0.1645 0.076 Uiso 1 1 calc R . .
C9AA C 0.6464(12) 0.2674(9) 0.2214(9) 0.057(3) Uani 1 1 d . . .
C0BA C 0.0066(15) -0.1470(10) 0.0488(10) 0.071(3) Uani 1 1 d . . .
H0BA H -0.0063 -0.1017 0.0123 0.086 Uiso 1 1 calc R . .
C1BA C 0.8862(12) 0.3502(9) 0.1825(9) 0.058(3) Uani 1 1 d . . .
H1BA H 0.9669 0.3788 0.1705 0.069 Uiso 1 1 calc R . .
C13 C 0.5775(12) 0.4396(10) 0.8187(10) 0.063(3) Uani 1 1 d . . .
C1AA C 0.6408(12) 0.3293(9) 0.1614(9) 0.057(3) Uani 1 1 d . . .
H1AA H 0.5554 0.3428 0.1342 0.069 Uiso 1 1 calc R . .
C2BA C 0.7559(12) 0.4378(9) 0.0747(9) 0.059(3) Uani 1 1 d . . .
C16 C 0.8486(14) 0.5851(10) 0.0375(9) 0.068(3) Uani 1 1 d . . .
C0AA C 0.6044(15) 0.4862(10) 0.7470(10) 0.074(4) Uani 1 1 d . . .
H0AA H 0.6742 0.5421 0.7671 0.089 Uiso 1 1 calc R . .
C19 C 0.3967(14) 0.3200(11) 0.6871(10) 0.075(4) Uani 1 1 d . . .
H19 H 0.3280 0.2633 0.6664 0.090 Uiso 1 1 calc R . .
C20 C 0.4679(14) 0.3603(11) 0.7880(11) 0.076(4) Uani 1 1 d . . .
H20 H 0.4422 0.3339 0.8368 0.091 Uiso 1 1 calc R . .
C2AA C 0.6631(12) 0.4106(9) -0.0159(9) 0.060(3) Uani 1 1 d . . .
H2AA H 0.5992 0.3507 -0.0367 0.072 Uiso 1 1 calc R . .
C8BA C 0.9462(13) 0.6870(10) 0.0685(10) 0.065(3) Uani 1 1 d . . .
C7BA C 0.6647(14) 0.4724(10) -0.0761(9) 0.066(3) Uani 1 1 d . . .
C7AA C -0.0777(15) -0.2428(10) 0.0149(10) 0.072(3) Uani 1 1 d . . .
H7AA H -0.1483 -0.2605 -0.0418 0.087 Uiso 1 1 calc R . .
C8AA C 0.0299(13) 0.2574(11) 0.2768(10) 0.067(3) Uani 1 1 d . . .
C5AA C 1.0537(14) 0.7144(10) 0.1490(11) 0.073(3) Uani 1 1 d . . .
H5AA H 1.0739 0.6663 0.1814 0.088 Uiso 1 1 calc R . .
C6AA C 0.1329(14) -0.1878(10) 0.1833(11) 0.075(3) Uani 1 1 d . . .
H6AA H 0.2034 -0.1701 0.2400 0.090 Uiso 1 1 calc R . .
N0AA N 0.8524(18) 0.3470(13) 0.5462(12) 0.107(5) Uani 1 1 d . . .
O1AA O 0.7829(18) 0.1853(12) 0.5593(13) 0.140(5) Uani 1 1 d . . .
C10 C 0.819(2) 0.4330(15) 0.5136(16) 0.119(7) Uani 1 1 d . . .
H10C H 0.7361 0.4107 0.4631 0.179 Uiso 1 1 calc GR . .
H10A H 0.8925 0.4504 0.4820 0.179 Uiso 1 1 calc GR . .
H10B H 0.8045 0.4958 0.5739 0.179 Uiso 1 1 calc GR . .
C11 C 0.761(3) 0.2653(19) 0.5350(16) 0.127(8) Uani 1 1 d . . .
H11 H 0.6716 0.2680 0.5059 0.152 Uiso 1 1 calc R . .
C12 C 0.995(2) 0.348(2) 0.5880(17) 0.147(9) Uani 1 1 d . . .
H12C H 1.0042 0.2910 0.6137 0.220 Uiso 1 1 calc GR . .
H12A H 1.0241 0.4169 0.6448 0.220 Uiso 1 1 calc GR . .
H12B H 1.0504 0.3367 0.5331 0.220 Uiso 1 1 calc GR . .
N1 N 0.6812(18) -0.0554(12) 0.1439(12) 0.105(4) Uani 1 1 d . . .
O0AA O 0.766(2) -0.0887(14) 0.2854(12) 0.159(7) Uani 1 1 d . . .
C1CA C 0.777(3) -0.0444(16) 0.2243(15) 0.120(7) Uani 1 1 d . . .
H1CA H 0.8572 -0.0006 0.2346 0.144 Uiso 1 1 calc R . .
C6 C 0.707(2) -0.0076(18) 0.0696(16) 0.124(7) Uani 1 1 d . . .
H6C H 0.7943 0.0342 0.0927 0.186 Uiso 1 1 calc GR . .
H6A H 0.6358 0.0389 0.0656 0.186 Uiso 1 1 calc GR . .
H6B H 0.7064 -0.0641 0.0010 0.186 Uiso 1 1 calc GR . .
C9 C 0.548(3) -0.114(3) 0.121(3) 0.213(16) Uani 1 1 d . . .
H9A H 0.5428 -0.1771 0.0564 0.320 Uiso 1 1 calc GR . .
H9B H 0.4785 -0.0680 0.1136 0.320 Uiso 1 1 calc GR . .
H9C H 0.5350 -0.1360 0.1777 0.320 Uiso 1 1 calc GR . .
C3AA C 0.0736(17) 0.0444(14) 0.4606(13) 0.106(5) Uani 1 1 d D . .
H3AC H -0.0201 -0.0007 0.4213 0.127 Uiso 1 1 d DR . .
H3AA H 0.1325 0.0097 0.4226 0.127 Uiso 1 1 d DR . .
H3AB H 0.1600 0.0649 0.5120 0.127 Uiso 1 1 d DR . .
N1AA N -0.003(2) -0.0438(16) 0.4594(17) 0.093(7) Uani 0.5 1 d D . P
H1AB H 0.0156 -0.1117 0.4305 0.20(12) Uiso 1 1 d DR . .
C9BA C 0.510(4) -0.028(3) 0.411(2) 0.192(9) Uani 1 1 d D U .
H9BB H 0.5308 0.0191 0.3752 0.230 Uiso 1 1 d R . .
H9BA H 0.5016 -0.1051 0.3656 0.230 Uiso 1 1 d DR . .
H9BC H 0.5953 -0.0403 0.3805 0.230 Uiso 1 1 d DR . .
N4AA N 0.431(5) 0.011(5) 0.492(4) 0.174(10) Uani 0.5 1 d D U P
H4AA H 0.3864 -0.0766 0.4788 0.25(14) Uiso 1 1 d DR . .

loop_
_atom_site_aniso_label
_atom_site_aniso_U_11
_atom_site_aniso_U_22
_atom_site_aniso_U_33
_atom_site_aniso_U_23
_atom_site_aniso_U_13
_atom_site_aniso_U_12
In1 0.0509(5) 0.0595(5) 0.0582(5) 0.0266(4) -0.0018(3) -0.0049(3)
O1 0.097(7) 0.062(5) 0.056(5) 0.020(4) -0.012(5) 0.000(5)
O2 0.065(5) 0.119(7) 0.066(5) 0.057(5) 0.013(4) 0.034(5)
O3 0.060(5) 0.069(5) 0.058(5) 0.019(4) 0.005(4) -0.007(4)
O4 0.092(7) 0.068(5) 0.069(5) 0.023(4) 0.005(5) -0.021(5)
O5 0.047(4) 0.076(5) 0.085(6) 0.038(5) -0.007(4) 0.003(4)
O6 0.052(5) 0.082(6) 0.080(6) 0.036(5) 0.007(4) 0.005(4)
O7 0.064(5) 0.061(5) 0.082(6) 0.024(4) -0.007(5) -0.010(4)
O2AA 0.051(4) 0.070(5) 0.062(5) 0.019(4) 0.009(4) -0.005(4)
C14 0.066(7) 0.065(7) 0.059(7) 0.019(6) 0.003(6) 0.010(6)
C18 0.080(9) 0.055(7) 0.077(9) 0.019(6) 0.025(7) 0.000(6)
C1 0.051(6) 0.063(6) 0.056(6) 0.019(5) 0.004(5) 0.005(5)
N2 0.072(6) 0.056(5) 0.072(6) 0.028(5) 0.005(5) -0.005(5)
C3 0.061(7) 0.066(7) 0.068(7) 0.033(6) 0.007(6) -0.001(6)
C4 0.060(7) 0.064(7) 0.063(7) 0.023(6) 0.006(6) 0.007(6)
C5 0.069(8) 0.068(7) 0.067(7) 0.028(6) -0.008(6) 0.000(6)
C3BA 0.074(8) 0.067(7) 0.060(7) 0.020(6) 0.015(6) -0.001(6)
C4BA 0.085(9) 0.059(7) 0.057(7) 0.022(6) -0.001(6) 0.003(6)
C5BA 0.051(6) 0.053(6) 0.056(6) 0.019(5) -0.002(5) -0.002(5)
C6BA 0.060(7) 0.065(7) 0.065(7) 0.028(6) 0.004(6) 0.003(6)
C9AA 0.052(6) 0.055(6) 0.058(6) 0.017(5) 0.007(5) -0.001(5)
C0BA 0.082(9) 0.066(7) 0.067(8) 0.027(6) 0.014(7) 0.004(7)
C1BA 0.050(6) 0.059(6) 0.059(6) 0.017(5) 0.010(5) -0.005(5)
C13 0.058(7) 0.062(7) 0.061(7) 0.018(6) 0.005(5) 0.006(5)
C1AA 0.053(6) 0.051(6) 0.056(6) 0.012(5) -0.004(5) 0.000(5)
C2BA 0.051(6) 0.061(6) 0.060(7) 0.022(5) 0.003(5) -0.002(5)
C16 0.077(8) 0.062(7) 0.056(7) 0.020(6) -0.009(6) -0.012(6)
C0AA 0.082(9) 0.066(7) 0.071(8) 0.032(6) -0.012(7) -0.010(6)
C19 0.073(8) 0.077(8) 0.069(8) 0.028(7) -0.006(7) -0.016(7)
C20 0.081(9) 0.075(8) 0.069(8) 0.034(7) -0.007(7) -0.018(7)
C2AA 0.058(6) 0.057(6) 0.059(6) 0.021(5) -0.001(5) 0.000(5)
C8BA 0.071(8) 0.067(7) 0.057(7) 0.023(6) 0.011(6) 0.002(6)
C7BA 0.074(8) 0.065(7) 0.052(6) 0.015(6) 0.004(6) 0.011(6)
C7AA 0.086(9) 0.066(7) 0.061(7) 0.025(6) 0.004(7) -0.004(7)
C8AA 0.057(7) 0.076(8) 0.061(7) 0.022(6) -0.001(6) 0.004(6)
C5AA 0.076(8) 0.068(7) 0.071(8) 0.030(6) -0.007(7) -0.012(6)
C6AA 0.068(8) 0.068(8) 0.078(9) 0.021(7) 0.002(7) -0.009(6)
N0AA 0.119(12) 0.095(10) 0.093(10) 0.024(8) 0.009(9) 0.014(9)
O1AA 0.177(15) 0.107(9) 0.137(12) 0.045(9) 0.022(11) 0.047(10)
C10 0.142(17) 0.098(12) 0.105(14) 0.025(11) 0.018(13) 0.035(12)
C11 0.15(2) 0.115(16) 0.098(14) 0.024(12) 0.019(14) 0.056(16)
C12 0.128(18) 0.16(2) 0.098(14) 0.002(14) -0.015(13) 0.021(16)
N1 0.127(12) 0.096(9) 0.094(10) 0.039(8) 0.018(9) 0.004(9)
O0AA 0.216(19) 0.159(13) 0.114(11) 0.078(10) 0.006(11) -0.026(13)
C1CA 0.153(19) 0.111(13) 0.089(12) 0.041(11) -0.011(13) -0.014(13)
C6 0.140(18) 0.144(17) 0.105(14) 0.063(13) 0.032(13) 0.026(14)
C9 0.23(3) 0.21(3) 0.21(3) 0.13(3) -0.06(2) -0.14(3)
C3AA 0.106(13) 0.126(14) 0.100(12) 0.062(11) 0.019(10) -0.016(11)
N1AA 0.11(2) 0.087(18) 0.087(18) 0.037(13) 0.023(17) 0.018(17)
C9BA 0.192(9) 0.192(9) 0.192(9) 0.075(4) 0.0284(14) 0.0171(10)
N4AA 0.174(10) 0.174(10) 0.174(10) 0.068(4) 0.0259(16) 0.0156(11)

loop_
_atom_type_symbol
_atom_type_description
_atom_type_scat_dispersion_real
_atom_type_scat_dispersion_imag
_atom_type_scat_source
C C 0.0033 0.0016 'International Tables Vol C Tables 4.2.6.8 and 6.1.1.4'
H H 0.0000 0.0000 'International Tables Vol C Tables 4.2.6.8 and 6.1.1.4'
In In -0.7276 1.3100 'International Tables Vol C Tables 4.2.6.8 and 6.1.1.4'
N N 0.0061 0.0033 'International Tables Vol C Tables 4.2.6.8 and 6.1.1.4'
O O 0.0106 0.0060 'International Tables Vol C Tables 4.2.6.8 and 6.1.1.4'

loop_
_geom_angle_atom_site_label_1
_geom_angle_atom_site_label_2
_geom_angle_atom_site_label_3
_geom_angle
_geom_angle_site_symmetry_1
_geom_angle_site_symmetry_3
O1 In1 O2 100.1(4) . .
O1 In1 O4 165.9(3) . .
O1 In1 O6 77.3(3) . .
O1 In1 C14 28.3(3) . .
O1 In1 C18 165.1(4) . .
O1 In1 C4 78.9(4) . .
O1 In1 C8AA 95.6(4) . .
O2 In1 O4 75.5(3) . .
O2 In1 C14 93.0(4) . .
O2 In1 C18 78.2(4) . .
O2 In1 C4 165.0(3) . .
O2 In1 C8AA 27.6(4) . .
O3 In1 O1 57.0(3) . .
O3 In1 O2 83.4(3) . .
O3 In1 O4 134.2(3) . .
O3 In1 O6 84.1(3) . .
O3 In1 C14 28.7(3) . .
O3 In1 C18 108.2(4) . .
O3 In1 C4 107.8(3) . .
O3 In1 C8AA 103.7(4) . .
O4 In1 C14 162.1(4) . .
O4 In1 C18 28.2(4) . .
O4 In1 C4 101.9(4) . .
O4 In1 C8AA 74.2(4) . .
O5 In1 O1 85.0(3) . .
O5 In1 O2 56.2(3) . .
O5 In1 O3 119.0(3) . .
O5 In1 O4 81.4(3) . .
O5 In1 O6 135.8(3) . .
O5 In1 C14 103.8(4) . .
O5 In1 C18 105.7(4) . .
O5 In1 C4 108.9(4) . .
O5 In1 C8AA 28.9(4) . .
O6 In1 O2 166.4(3) . .
O6 In1 O4 110.1(3) . .
O6 In1 C14 78.4(4) . .
O6 In1 C18 100.8(4) . .
O6 In1 C4 28.3(3) . .
O6 In1 C8AA 164.6(4) . .
O7 In1 O1 137.2(3) . .
O7 In1 O2 87.0(3) . .
O7 In1 O3 82.4(3) . .
O7 In1 O4 56.6(3) . .
O7 In1 O5 131.0(3) . .
O7 In1 O6 86.2(3) . .
O7 In1 C14 109.9(4) . .
O7 In1 C18 28.6(4) . .
O7 In1 C4 104.1(4) . .
O7 In1 C8AA 107.8(4) . .
O2AA In1 O1 87.4(3) . .
O2AA In1 O2 136.7(3) . .
O2AA In1 O3 133.1(3) . .
O2AA In1 O4 87.0(3) . .
O2AA In1 O5 82.5(3) . .
O2AA In1 O6 56.9(3) . .
O2AA In1 O7 115.9(3) . .
O2AA In1 C14 110.6(4) . .
O2AA In1 C18 104.0(4) . .
O2AA In1 C4 28.8(3) . .
O2AA In1 C8AA 109.7(4) . .
C14 In1 C18 136.8(4) . .
C4 In1 C14 92.7(4) . .
C4 In1 C18 106.6(4) . .
C4 In1 C8AA 137.4(4) . .
C8AA In1 C14 102.0(4) . .
C8AA In1 C18 89.5(4) . .
C14 O1 In1 89.3(7) . .
C8AA O2 In1 86.6(8) . .
C14 O3 In1 94.4(7) . .
C18 O4 In1 87.1(8) . .
C8AA O5 In1 95.0(7) . .
C4 O6 In1 85.0(7) . .
C18 O7 In1 96.3(7) . .
C4 O2AA In1 94.3(7) . .
O1 C14 In1 62.4(6) . .
O1 C14 O3 119.2(11) . .
O1 C14 C5 121.8(12) . .
O3 C14 In1 57.0(6) . .
O3 C14 C5 118.8(11) . .
C5 C14 In1 171.4(9) . .
O4 C18 In1 64.8(7) . .
O4 C18 O7 119.5(11) . .
O4 C18 C3BA 121.0(13) . .
O7 C18 In1 55.1(6) . .
O7 C18 C3BA 118.9(12) . .
C3BA C18 In1 165.6(10) . .
C3 C1 C1BA 118.5(10) . .
C3 C1 C8AA 122.3(11) . 1_655
C1BA C1 C8AA 119.1(11) . 1_655
C16 N2 C7BA 117.7(10) . .
C1 C3 C9AA 121.0(11) . .
O6 C4 In1 66.7(7) . .
O6 C4 O2AA 122.9(12) . .
O6 C4 C9AA 120.4(11) . .
O2AA C4 In1 56.9(6) . .
O2AA C4 C9AA 116.7(11) . .
C9AA C4 In1 169.2(8) . .
C4BA C5 C14 120.2(12) . .
C19 C5 C14 119.5(12) . .
C19 C5 C4BA 120.0(12) . .
C0BA C3BA C18 121.6(12) . .
C6AA C3BA C18 120.2(12) . .
C6AA C3BA C0BA 117.9(12) . .
C0AA C4BA C5 119.8(12) . .
C1BA C5BA C2BA 119.6(10) . .
C1AA C5BA C1BA 117.3(10) . .
C1AA C5BA C2BA 123.1(10) . .
C16 C6BA C2BA 118.9(11) . .
C3 C9AA C4 120.1(10) . .
C1AA C9AA C3 119.5(11) . .
C1AA C9AA C4 120.3(10) . .
C3BA C0BA C7AA 122.3(12) . .
C5BA C1BA C1 121.6(11) . .
C0AA C13 C7BA 121.4(12) . 1_556
C20 C13 C0AA 117.9(11) . .
C20 C13 C7BA 120.7(12) . 1_556
C9AA C1AA C5BA 122.0(10) . .
C6BA C2BA C5BA 120.1(10) . .
C2AA C2BA C5BA 121.5(10) . .
C2AA C2BA C6BA 118.3(11) . .
N2 C16 C6BA 122.9(11) . .
N2 C16 C8BA 116.6(10) . .
C6BA C16 C8BA 120.3(10) . .
C4BA C0AA C13 121.0(12) . .
C20 C19 C5 119.5(13) . .
C19 C20 C13 121.4(13) . .
C2BA C2AA C7BA 119.9(11) . .
C7AA C8BA C16 119.2(11) 1_665 .
C5AA C8BA C16 121.9(11) . .
C5AA C8BA C7AA 118.9(12) . 1_665
N2 C7BA C13 115.0(11) . 1_554
N2 C7BA C2AA 122.2(11) . .
C2AA C7BA C13 122.2(12) . 1_554
C0BA C7AA C8BA 118.3(12) . 1_445
O2 C8AA In1 65.8(7) . .
O2 C8AA O5 121.1(11) . .
O2 C8AA C1 121.4(12) . 1_455
O5 C8AA In1 56.1(6) . .
O5 C8AA C1 117.5(11) . 1_455
C1 C8AA In1 169.1(9) 1_455 .
C8BA C5AA C6AA 121.3(12) . 1_665
C3BA C6AA C5AA 121.0(13) . 1_445
C10 N0AA C12 116(2) . .
C11 N0AA C10 123.2(18) . .
C11 N0AA C12 120.2(19) . .
O1AA C11 N0AA 127(2) . .
C1CA N1 C6 120.4(19) . .
C1CA N1 C9 125.3(19) . .
C9 N1 C6 114.3(19) . .
O0AA C1CA N1 124(2) . .
N1AA C3AA N1AA 54.9(17) . 2_556
C3AA N1AA C3AA 125.1(17) . 2_556
N1AA N1AA C3AA 62.7(16) 2_556 .
N1AA N1AA C3AA 62.4(13) 2_556 2_556
N4AA C9BA N4AA 62(4) 2_656 .
C9BA N4AA C9BA 118(4) 2_656 .
C9BA N4AA N4AA 61(3) 2_656 2_656
C9BA N4AA N4AA 57(3) . 2_656

loop_
_geom_bond_atom_site_label_1
_geom_bond_atom_site_label_2
_geom_bond_distance
_geom_bond_site_symmetry_2
In1 O1 2.344(8) .
In1 O2 2.399(9) .
In1 O3 2.225(8) .
In1 O4 2.400(9) .
In1 O5 2.188(7) .
In1 O6 2.397(8) .
In1 O7 2.187(8) .
In1 O2AA 2.183(8) .
In1 C14 2.646(12) .
In1 C18 2.650(13) .
In1 C4 2.599(13) .
In1 C8AA 2.625(12) .
O1 C14 1.256(15) .
O2 C8AA 1.218(15) .
O3 C14 1.272(15) .
O4 C18 1.252(16) .
O5 C8AA 1.273(15) .
O6 C4 1.235(15) .
O7 C18 1.276(16) .
O2AA C4 1.256(14) .
C14 C5 1.482(17) .
C18 C3BA 1.482(17) .
C1 C3 1.385(17) .
C1 C1BA 1.406(16) .
C1 C8AA 1.472(16) 1_655
N2 C16 1.334(15) .
N2 C7BA 1.359(16) .
C3 C9AA 1.389(16) .
C4 C9AA 1.510(17) .
C5 C4BA 1.394(18) .
C5 C19 1.387(19) .
C3BA C0BA 1.385(18) .
C3BA C6AA 1.369(18) .
C4BA C0AA 1.366(17) .
C5BA C1BA 1.405(15) .
C5BA C1AA 1.394(16) .
C5BA C2BA 1.482(16) .
C6BA C2BA 1.392(16) .
C6BA C16 1.392(17) .
C9AA C1AA 1.378(16) .
C0BA C7AA 1.386(18) .
C13 C0AA 1.405(18) .
C13 C20 1.390(17) .
C13 C7BA 1.492(16) 1_556
C2BA C2AA 1.372(15) .
C16 C8BA 1.526(17) .
C19 C20 1.374(17) .
C2AA C7BA 1.382(17) .
C8BA C7AA 1.413(17) 1_665
C8BA C5AA 1.365(17) .
C7BA C13 1.492(16) 1_554
C7AA C8BA 1.413(17) 1_445
C8AA C1 1.472(16) 1_455
C5AA C6AA 1.381(17) 1_665
C6AA C5AA 1.381(17) 1_445
N0AA C10 1.42(2) .
N0AA C11 1.34(3) .
N0AA C12 1.45(2) .
O1AA C11 1.26(2) .
N1 C1CA 1.32(2) .
N1 C6 1.45(2) .
N1 C9 1.44(3) .
O0AA C1CA 1.22(2) .
C3AA N1AA 1.374(17) .
C3AA N1AA 1.38(2) 2_556
N1AA C3AA 1.38(2) 2_556
N1AA N1AA 1.27(4) 2_556
C9BA N4AA 1.33(5) 2_656
C9BA N4AA 1.39(2) .
N4AA C9BA 1.33(5) 2_656
N4AA N4AA 1.41(9) 2_656

loop_
_geom_torsion_atom_site_label_1
_geom_torsion_atom_site_label_2
_geom_torsion_atom_site_label_3
_geom_torsion_atom_site_label_4
_geom_torsion
_geom_torsion_site_symmetry_1
_geom_torsion_site_symmetry_4
In1 O1 C14 O3 -3.8(12) . .
In1 O1 C14 C5 171.3(11) . .
In1 O2 C8AA O5 -9.7(12) . .
In1 O2 C8AA C1 170.7(11) . 1_455
In1 O3 C14 O1 4.0(13) . .
In1 O3 C14 C5 -171.2(11) . .
In1 O4 C18 O7 -6.4(13) . .
In1 O4 C18 C3BA 165.1(12) . .
In1 O5 C8AA O2 10.7(13) . .
In1 O5 C8AA C1 -169.7(10) . 1_455
In1 O6 C4 O2AA -9.1(12) . .
In1 O6 C4 C9AA 170.9(11) . .
In1 O7 C18 O4 7.1(14) . .
In1 O7 C18 C3BA -164.6(10) . .
In1 O2AA C4 O6 10.0(13) . .
In1 O2AA C4 C9AA -170.0(9) . .
In1 C18 C3BA C0BA 106(4) . .
In1 C18 C3BA C6AA -68(5) . .
In1 C4 C9AA C3 134(4) . .
In1 C4 C9AA C1AA -43(5) . .
O1 C14 C5 C4BA -21(2) . .
O1 C14 C5 C19 166.3(13) . .
O3 C14 C5 C4BA 154.5(12) . .
O3 C14 C5 C19 -19(2) . .
O4 C18 C3BA C0BA -4(2) . .
O4 C18 C3BA C6AA -178.1(13) . .
O6 C4 C9AA C3 4.8(18) . .
O6 C4 C9AA C1AA -172.2(11) . .
O7 C18 C3BA C0BA 167.7(13) . .
O7 C18 C3BA C6AA -7(2) . .
O2AA C4 C9AA C3 -175.2(11) . .
O2AA C4 C9AA C1AA 7.8(17) . .
C14 C5 C4BA C0AA -168.7(13) . .
C14 C5 C19 C20 172.1(13) . .
C18 C3BA C0BA C7AA -170.1(13) . .
C18 C3BA C6AA C5AA 172.5(13) . 1_445
C1 C3 C9AA C4 -176.7(11) . .
C1 C3 C9AA C1AA 0.4(18) . .
N2 C16 C8BA C7AA 10.5(19) . 1_665
N2 C16 C8BA C5AA -171.7(13) . .
C3 C1 C1BA C5BA -1.4(18) . .
C3 C9AA C1AA C5BA -0.7(17) . .
C4 C9AA C1AA C5BA 176.3(11) . .
C5 C4BA C0AA C13 -2(2) . .
C5 C19 C20 C13 -5(2) . .
C3BA C0BA C7AA C8BA -2(2) . 1_445
C4BA C5 C19 C20 -1(2) . .
C5BA C2BA C2AA C7BA -178.8(11) . .
C6BA C2BA C2AA C7BA -0.3(18) . .
C6BA C16 C8BA C7AA -165.6(13) . 1_665
C6BA C16 C8BA C5AA 12(2) . .
C0BA C3BA C6AA C5AA -2(2) . 1_445
C1BA C1 C3 C9AA 0.7(18) . .
C1BA C5BA C1AA C9AA 0.1(17) . .
C1BA C5BA C2BA C6BA -40.2(17) . .
C1BA C5BA C2BA C2AA 138.2(12) . .
C1AA C5BA C1BA C1 1.0(17) . .
C1AA C5BA C2BA C6BA 140.8(12) . .
C1AA C5BA C2BA C2AA -40.8(18) . .
C2BA C5BA C1BA C1 -178.1(11) . .
C2BA C5BA C1AA C9AA 179.1(11) . .
C2BA C6BA C16 N2 1(2) . .
C2BA C6BA C16 C8BA 177.2(12) . .
C2BA C2AA C7BA N2 1.7(19) . .
C2BA C2AA C7BA C13 172.9(12) . 1_554
C16 N2 C7BA C13 -173.3(12) . 1_554
C16 N2 C7BA C2AA -1.5(19) . .
C16 C6BA C2BA C5BA 177.3(12) . .
C16 C6BA C2BA C2AA -1.2(18) . .
C16 C8BA C5AA C6AA -173.4(13) . 1_665
C0AA C13 C20 C19 7(2) . .
C19 C5 C4BA C0AA 4(2) . .
C20 C13 C0AA C4BA -3(2) . .
C7BA N2 C16 C6BA 0(2) . .
C7BA N2 C16 C8BA -176.0(11) . .
C7BA C13 C0AA C4BA 175.7(12) 1_556 .
C7BA C13 C20 C19 -172.2(13) 1_556 .
C7AA C8BA C5AA C6AA 4(2) 1_665 1_665
C8AA C1 C3 C9AA -175.3(11) 1_655 .
C8AA C1 C1BA C5BA 174.7(11) 1_655 .
C6AA C3BA C0BA C7AA 4(2) . .
C10 N0AA C11 O1AA 178.3(19) . .
C12 N0AA C11 O1AA 2(3) . .
C6 N1 C1CA O0AA -175(2) . .
C9 N1 C1CA O0AA 4(4) . .
N1AA C3AA N1AA C3AA -0.003(2) 2_556 2_556
N4AA C9BA N4AA C9BA 0.001(5) 2_656 2_656
